data_7214311
loop_
_publ_author_name
'Rosokha, Sergiy V.'
'Vinakos, Michael K.'

_publ_section_title
;
 Halogen bond-assisted electron transfer reactions of aliphatic
 bromosubstituted electrophiles.
;
_journal_issue 5
_journal_name_full 'Physical chemistry chemical physics : PCCP'
_journal_page_first 1809
_journal_page_last 1813
_journal_paper_doi 10.1039/c3cp54004a
_journal_volume 16
_journal_year 2014
_chemical_formula_moiety 'C Br3 N O2, C10 H16 N2'
_chemical_formula_sum 'C11 H16 Br3 N3 O2'
_chemical_formula_weight 462.00
_chemical_name_systematic
;
 ?
;
_space_group_crystal_system monoclinic
_space_group_IT_number 14
_space_group_name_Hall '-P 2yn'
_space_group_name_H-M_alt 'P 1 21/n 1'
_symmetry_space_group_name_Hall '-P 2yn'
_symmetry_space_group_name_H-M 'P 1 21/n 1'
_atom_sites_solution_hydrogens geom
_atom_sites_solution_primary direct
_audit_creation_date 2013-05-30
_audit_creation_method
;
  Olex2 1.2
  (compiled Apr 23 2013 17:59:47, GUI svn.r4466)
;
_cell_angle_alpha 90
_cell_angle_beta 96.284(2)
_cell_angle_gamma 90
_cell_formula_units_Z 4
_cell_length_a 5.8059(2)
_cell_length_b 19.4214(8)
_cell_length_c 13.5907(6)
_cell_measurement_reflns_used 9989
_cell_measurement_temperature 100(2)
_cell_measurement_theta_max 30.14
_cell_measurement_theta_min 2.58
_cell_volume 1523.26(11)
_computing_cell_refinement 'SAINT V7.23A (Bruker, 2005)'
_computing_data_collection 'APEX2 V2.1-4 (Bruker, 2007)'
_computing_data_reduction 'Bruker SAINT'
_computing_molecular_graphics
;
O. V. Dolomanov, L. J. Bourhis, R. J. Gildea, J. A. K. Howard and H. Puschmann,
OLEX2: a complete structure solution, refinement and analysis program.
J. Appl. Cryst. (2009). 42, 339-341.
;
_computing_publication_material
;
O. V. Dolomanov, L. J. Bourhis, R. J. Gildea, J. A. K. Howard and H. Puschmann,
OLEX2: a complete structure solution, refinement and analysis program.
J. Appl. Cryst. (2009). 42, 339-341.
;
_computing_structure_refinement
;
SHELXL, G.M. Sheldrick, Acta Cryst.
(2008). A64, 112-122
;
_computing_structure_solution
;
SHELXS, G.M. Sheldrick, Acta Cryst.
(2008). A64, 112-122
;
_diffrn_ambient_temperature 99.99
_diffrn_detector_area_resol_mean 8
_diffrn_measured_fraction_theta_full 0.996
_diffrn_measured_fraction_theta_max 0.991
_diffrn_measurement_device_type 'Bruker Kappa APEX CCD area detector'
_diffrn_measurement_method '\w and \f scans'
_diffrn_radiation_monochromator graphite
_diffrn_radiation_type MoK\a
_diffrn_radiation_wavelength 0.71073
_diffrn_reflns_av_R_equivalents 0.0512
_diffrn_reflns_av_unetI/netI 0.0373
_diffrn_reflns_Laue_measured_fraction_full 0.996
_diffrn_reflns_Laue_measured_fraction_max 0.991
_diffrn_reflns_limit_h_max 5
_diffrn_reflns_limit_h_min -8
_diffrn_reflns_limit_k_max 27
_diffrn_reflns_limit_k_min -27
_diffrn_reflns_limit_l_max 19
_diffrn_reflns_limit_l_min -19
_diffrn_reflns_number 22814
_diffrn_reflns_point_group_measured_fraction_full 0.996
_diffrn_reflns_point_group_measured_fraction_max 0.991
_diffrn_reflns_theta_full 25.242
_diffrn_reflns_theta_max 30.188
_diffrn_reflns_theta_min 2.583
_diffrn_source 'sealed tube'
_diffrn_standards_number 0
_exptl_absorpt_coefficient_mu 7.946
_exptl_absorpt_correction_T_max 0.7460
_exptl_absorpt_correction_T_min 0.4254
_exptl_absorpt_correction_type multi-scan
_exptl_absorpt_process_details
;
SADABS-2008/1 (Bruker,2008) was used for absorption correction.
wR2(int) was 0.1028 before and 0.0618 after correction.
The Ratio of minimum to maximum transmission is 0.5702.
The \l/2 correction factor is 0.0015.
;
_exptl_crystal_colour orange
_exptl_crystal_colour_primary orange
_exptl_crystal_density_diffrn 2.015
_exptl_crystal_description needle
_exptl_crystal_F_000 896
_exptl_crystal_size_max 0.462
_exptl_crystal_size_mid 0.254
_exptl_crystal_size_min 0.033
_refine_diff_density_max 0.881
_refine_diff_density_min -0.698
_refine_diff_density_rms 0.104
_refine_ls_extinction_method none
_refine_ls_goodness_of_fit_ref 1.037
_refine_ls_hydrogen_treatment constr
_refine_ls_matrix_type full
_refine_ls_number_parameters 176
_refine_ls_number_reflns 4483
_refine_ls_number_restraints 0
_refine_ls_restrained_S_all 1.037
_refine_ls_R_factor_all 0.0320
_refine_ls_R_factor_gt 0.0240
_refine_ls_shift/su_max 0.001
_refine_ls_shift/su_mean 0.000
_refine_ls_structure_factor_coef Fsqd
_refine_ls_weighting_details
;
 w=1/[\s^2^(Fo^2^)+(0.0241P)^2^+0.4000P]
 where P=(Fo^2^+2Fc^2^)/3
;
_refine_ls_weighting_scheme calc
_refine_ls_wR_factor_gt 0.0547
_refine_ls_wR_factor_ref 0.0577
_reflns_Friedel_coverage 0.000
_reflns_number_gt 3864
_reflns_number_total 4483
_reflns_threshold_expression 'I > 2\s(I)'
_cod_data_source_file c3cp54004a.cif
_cod_data_source_block n2792
_cod_database_code 7214311
_olex2_refinement_description
;
1. Fixed Uiso
 At 1.2 times of:
  All C(H) groups
 At 1.5 times of:
  All C(H,H,H) groups
2.a Aromatic/amide H refined with riding coordinates:
 C3(H3), C4(H4), C6(H6), C7(H7)
2.b Idealised Me refined as rotating group:
 C8(H8A,H8B,H8C), C9(H9A,H9B,H9C), C10(H10A,H10B,H10C), C11(H11A,H11B,H11C)
;
_shelx_estimated_absorpt_t_max 0.779
_shelx_estimated_absorpt_t_min 0.120
_shelx_space_group_comment
;
The symmetry employed for this shelxl refinement is uniquely defined
by the following loop, which should always be used as a source of
symmetry information in preference to the above space-group names.
They are only intended as comments.
;
_shelxl_version_number 2012-9

loop_
_space_group_symop_operation_xyz
'x, y, z'
'-x+1/2, y+1/2, -z+1/2'
'-x, -y, -z'
'x-1/2, -y-1/2, z-1/2'

loop_
_atom_site_label
_atom_site_type_symbol
_atom_site_fract_x
_atom_site_fract_y
_atom_site_fract_z
_atom_site_U_iso_or_equiv
_atom_site_adp_type
_atom_site_occupancy
_atom_site_site_symmetry_order
_atom_site_calc_flag
_atom_site_refinement_flags_posn
_atom_site_refinement_flags_adp
Br1 Br 0.41531(3) 0.18492(2) 0.17924(2) 0.01578(6) Uani 1 1 d . .
Br2 Br 0.34165(3) 0.02252(2) 0.18645(2) 0.01376(5) Uani 1 1 d . .
Br3 Br 0.05035(3) 0.12182(2) 0.31497(2) 0.01291(5) Uani 1 1 d . .
O1 O -0.0524(3) 0.17541(7) 0.07671(11) 0.0222(3) Uani 1 1 d . .
O2 O -0.1099(3) 0.06603(8) 0.08489(12) 0.0284(4) Uani 1 1 d . .
N1 N -0.0044(3) 0.11830(8) 0.10950(12) 0.0142(3) Uani 1 1 d . .
C1 C 0.1976(4) 0.11180(10) 0.19320(14) 0.0131(4) Uani 1 1 d . .
N2 N 0.4683(3) 0.10651(8) 0.82054(12) 0.0139(3) Uani 1 1 d . .
N3 N -0.1705(3) 0.13209(8) 0.47527(11) 0.0132(3) Uani 1 1 d . .
C2 C 0.3097(4) 0.11522(10) 0.73417(14) 0.0130(4) Uani 1 1 d . .
C3 C 0.1396(4) 0.06566(10) 0.71102(14) 0.0158(4) Uani 1 1 d . .
H3 H 0.1327 0.0270 0.7534 0.019 Uiso 1 1 calc R U
C4 C -0.0197(4) 0.07102(10) 0.62798(14) 0.0150(4) Uani 1 1 d . .
H4 H -0.1351 0.0365 0.6151 0.018 Uiso 1 1 calc R U
C5 C -0.0134(4) 0.12626(10) 0.56301(14) 0.0130(4) Uani 1 1 d . .
C6 C 0.1602(4) 0.17534(10) 0.58476(14) 0.0145(4) Uani 1 1 d . .
H6 H 0.1707 0.2130 0.5409 0.017 Uiso 1 1 calc R U
C7 C 0.3176(4) 0.17043(10) 0.66882(14) 0.0140(4) Uani 1 1 d . .
H7 H 0.4323 0.2051 0.6821 0.017 Uiso 1 1 calc R U
C8 C 0.6621(4) 0.15515(11) 0.83275(15) 0.0192(4) Uani 1 1 d . .
H8A H 0.7425 0.1550 0.7730 0.029 Uiso 1 1 calc R U
H8B H 0.7704 0.1415 0.8898 0.029 Uiso 1 1 calc R U
H8C H 0.6033 0.2015 0.8436 0.029 Uiso 1 1 calc R U
C9 C 0.3598(4) 0.09933(10) 0.91225(15) 0.0197(5) Uani 1 1 d . .
H9A H 0.2849 0.1428 0.9269 0.030 Uiso 1 1 calc R U
H9B H 0.4783 0.0878 0.9667 0.030 Uiso 1 1 calc R U
H9C H 0.2435 0.0626 0.9045 0.030 Uiso 1 1 calc R U
C10 C -0.2784(4) 0.20032(10) 0.45985(15) 0.0176(4) Uani 1 1 d . .
H10A H -0.3780 0.2093 0.5122 0.026 Uiso 1 1 calc R U
H10B H -0.3717 0.2015 0.3953 0.026 Uiso 1 1 calc R U
H10C H -0.1573 0.2356 0.4619 0.026 Uiso 1 1 calc R U
C11 C -0.3446(4) 0.07757(11) 0.45931(15) 0.0185(4) Uani 1 1 d . .
H11A H -0.4479 0.0794 0.5117 0.028 Uiso 1 1 calc R U
H11B H -0.2673 0.0327 0.4608 0.028 Uiso 1 1 calc R U
H11C H -0.4352 0.0841 0.3948 0.028 Uiso 1 1 calc R U

loop_
_atom_site_aniso_label
_atom_site_aniso_U_11
_atom_site_aniso_U_22
_atom_site_aniso_U_33
_atom_site_aniso_U_23
_atom_site_aniso_U_13
_atom_site_aniso_U_12
Br1 0.01650(11) 0.01670(10) 0.01386(10) 0.00116(7) 0.00038(7) -0.00340(8)
Br2 0.01566(11) 0.01404(9) 0.01147(9) 0.00052(7) 0.00101(7) 0.00259(7)
Br3 0.01487(10) 0.01404(10) 0.00973(9) -0.00004(7) 0.00102(7) 0.00089(7)
O1 0.0244(9) 0.0187(7) 0.0218(8) 0.0061(6) -0.0049(6) 0.0020(6)
O2 0.0272(9) 0.0183(8) 0.0355(9) 0.0001(7) -0.0153(8) -0.0045(7)
N1 0.0159(9) 0.0164(8) 0.0102(8) 0.0007(6) 0.0007(6) 0.0012(7)
C1 0.0136(10) 0.0156(9) 0.0097(9) 0.0001(7) -0.0016(7) 0.0001(7)
N2 0.0161(9) 0.0158(8) 0.0094(8) 0.0005(6) -0.0004(6) 0.0003(7)
N3 0.0131(8) 0.0151(8) 0.0106(8) -0.0005(6) -0.0019(6) 0.0008(6)
C2 0.0143(10) 0.0145(9) 0.0098(9) -0.0015(7) -0.0003(7) 0.0028(7)
C3 0.0202(11) 0.0127(9) 0.0141(9) 0.0023(7) -0.0006(8) -0.0017(8)
C4 0.0166(10) 0.0139(9) 0.0141(9) 0.0009(7) 0.0000(8) -0.0030(8)
C5 0.0159(10) 0.0134(9) 0.0095(9) -0.0024(7) 0.0007(7) 0.0017(7)
C6 0.0179(10) 0.0133(9) 0.0123(9) 0.0033(7) 0.0015(7) -0.0011(8)
C7 0.0155(10) 0.0136(9) 0.0126(9) -0.0007(7) 0.0006(7) -0.0027(8)
C8 0.0185(11) 0.0217(11) 0.0166(10) -0.0002(8) -0.0024(8) -0.0012(8)
C9 0.0264(12) 0.0204(10) 0.0127(10) -0.0006(8) 0.0032(9) 0.0020(9)
C10 0.0209(11) 0.0162(9) 0.0150(9) -0.0003(8) -0.0016(8) 0.0044(8)
C11 0.0193(11) 0.0192(10) 0.0158(10) -0.0014(8) -0.0031(8) -0.0020(9)

loop_
_atom_type_symbol
_atom_type_description
_atom_type_scat_dispersion_real
_atom_type_scat_dispersion_imag
_atom_type_scat_source
C C 0.0033 0.0016 'International Tables Vol C Tables 4.2.6.8 and 6.1.1.4'
H H 0.0000 0.0000 'International Tables Vol C Tables 4.2.6.8 and 6.1.1.4'
N N 0.0061 0.0033 'International Tables Vol C Tables 4.2.6.8 and 6.1.1.4'
O O 0.0106 0.0060 'International Tables Vol C Tables 4.2.6.8 and 6.1.1.4'
Br Br -0.2901 2.4595 'International Tables Vol C Tables 4.2.6.8 and 6.1.1.4'

loop_
_geom_angle_atom_site_label_1
_geom_angle_atom_site_label_2
_geom_angle_atom_site_label_3
_geom_angle
O1 N1 C1 117.94(16)
O2 N1 O1 125.00(17)
O2 N1 C1 116.96(16)
Br1 C1 Br2 111.41(10)
Br1 C1 Br3 111.29(9)
Br2 C1 Br3 111.19(9)
N1 C1 Br1 108.69(12)
N1 C1 Br2 109.61(12)
N1 C1 Br3 104.36(13)
C2 N2 C8 115.94(16)
C2 N2 C9 114.48(18)
C9 N2 C8 111.23(16)
C5 N3 C10 114.49(15)
C5 N3 C11 115.81(15)
C11 N3 C10 110.74(16)
C3 C2 N2 119.00(17)
C3 C2 C7 117.37(17)
C7 C2 N2 123.61(18)
C2 C3 H3 119.1
C4 C3 C2 121.86(18)
C4 C3 H3 119.1
C3 C4 H4 119.5
C3 C4 C5 120.92(18)
C5 C4 H4 119.5
C4 C5 N3 122.22(17)
C4 C5 C6 117.43(17)
C6 C5 N3 120.31(17)
C5 C6 H6 119.2
C7 C6 C5 121.56(18)
C7 C6 H6 119.2
C2 C7 H7 119.6
C6 C7 C2 120.84(18)
C6 C7 H7 119.6
N2 C8 H8A 109.5
N2 C8 H8B 109.5
N2 C8 H8C 109.5
H8A C8 H8B 109.5
H8A C8 H8C 109.5
H8B C8 H8C 109.5
N2 C9 H9A 109.5
N2 C9 H9B 109.5
N2 C9 H9C 109.5
H9A C9 H9B 109.5
H9A C9 H9C 109.5
H9B C9 H9C 109.5
N3 C10 H10A 109.5
N3 C10 H10B 109.5
N3 C10 H10C 109.5
H10A C10 H10B 109.5
H10A C10 H10C 109.5
H10B C10 H10C 109.5
N3 C11 H11A 109.5
N3 C11 H11B 109.5
N3 C11 H11C 109.5
H11A C11 H11B 109.5
H11A C11 H11C 109.5
H11B C11 H11C 109.5

loop_
_geom_bond_atom_site_label_1
_geom_bond_atom_site_label_2
_geom_bond_distance
Br1 C1 1.924(2)
Br2 C1 1.9318(19)
Br3 C1 1.954(2)
O1 N1 1.216(2)
O2 N1 1.214(2)
N1 C1 1.547(2)
N2 C2 1.421(2)
N2 C8 1.465(3)
N2 C9 1.463(3)
N3 C5 1.424(2)
N3 C10 1.471(2)
N3 C11 1.464(3)
C2 C3 1.390(3)
C2 C7 1.396(3)
C3 H3 0.9500
C3 C4 1.383(3)
C4 H4 0.9500
C4 C5 1.393(3)
C5 C6 1.395(3)
C6 H6 0.9500
C6 C7 1.386(3)
C7 H7 0.9500
C8 H8A 0.9800
C8 H8B 0.9800
C8 H8C 0.9800
C9 H9A 0.9800
C9 H9B 0.9800
C9 H9C 0.9800
C10 H10A 0.9800
C10 H10B 0.9800
C10 H10C 0.9800
C11 H11A 0.9800
C11 H11B 0.9800
C11 H11C 0.9800

loop_
_geom_torsion_atom_site_label_1
_geom_torsion_atom_site_label_2
_geom_torsion_atom_site_label_3
_geom_torsion_atom_site_label_4
_geom_torsion
O1 N1 C1 Br1 -28.9(2)
O1 N1 C1 Br2 -150.86(15)
O1 N1 C1 Br3 89.97(18)
O2 N1 C1 Br1 154.49(16)
O2 N1 C1 Br2 32.5(2)
O2 N1 C1 Br3 -86.68(18)
N2 C2 C3 C4 -179.89(19)
N2 C2 C7 C6 178.82(19)
N3 C5 C6 C7 -179.02(19)
C2 C3 C4 C5 1.0(3)
C3 C2 C7 C6 0.4(3)
C3 C4 C5 N3 177.98(19)
C3 C4 C5 C6 0.4(3)
C4 C5 C6 C7 -1.4(3)
C5 C6 C7 C2 1.0(3)
C7 C2 C3 C4 -1.4(3)
C8 N2 C2 C3 171.56(19)
C8 N2 C2 C7 -6.8(3)
C9 N2 C2 C3 -56.8(2)
C9 N2 C2 C7 124.8(2)
C10 N3 C5 C4 132.8(2)
C10 N3 C5 C6 -49.7(3)
C11 N3 C5 C4 2.1(3)
C11 N3 C5 C6 179.58(18)
